data_7019424
loop_
_publ_author_name
'Senchyk, Ganna A.'
'Lysenko, Andrey B.'
'Boldog, Ishtvan'
'Rusanov, Eduard B.'
'Chernega, Alexander N.'
'Krautscheid, Harald'
'Domasevitch, Konstantin V.'

_publ_section_title
;
 1,2,4-Triazole functionalized adamantanes: a new library of polydentate
 tectons for designing structures of coordination polymers.
;
_journal_issue 28
_journal_name_full 'Dalton transactions (Cambridge, England : 2003)'
_journal_page_first 8675
_journal_page_last 8689
_journal_paper_doi 10.1039/c2dt30362k
_journal_volume 41
_journal_year 2012
_chemical_formula_moiety '(C30 H36 Cd N20), (Cd I4), 3(H2 O)'
_chemical_formula_sum 'C30 H42 Cd2 I4 N20 O3'
_chemical_formula_weight 1463.24
_chemical_name_systematic
;
bis-[3,5,7-tri(1,2,4-triazol-4-yl)-1-azaadamantane]cadmium(II)
Tetraiodocadmate(II) Trihydrate
;
_space_group_IT_number 167
_space_group_name_Hall '-R 3 2"c'
_symmetry_cell_setting trigonal
_symmetry_Int_Tables_number 167
_symmetry_space_group_name_Hall '-R 3 2"c'
_symmetry_space_group_name_H-M 'R -3 c :H'
_atom_sites_solution_hydrogens geom
_atom_sites_solution_primary direct
_atom_sites_solution_secondary difmap
_audit_creation_method SHELXL-97
_cell_angle_alpha 90.00
_cell_angle_beta 90.00
_cell_angle_gamma 120.00
_cell_formula_units_Z 6
_cell_length_a 11.4936(8)
_cell_length_b 11.4936(8)
_cell_length_c 57.216(2)
_cell_measurement_reflns_used 8000
_cell_measurement_temperature 213(2)
_cell_measurement_theta_max 27.87
_cell_measurement_theta_min 3.70
_cell_volume 6545.8(7)
_computing_cell_refinement 'IPDS Software (Stoe & Cie, 2000)'
_computing_data_collection 'IPDS Software (Stoe & Cie, 2000)'
_computing_data_reduction 'IPDS Software (Stoe & Cie, 2000)'
_computing_molecular_graphics 'Diamond 2.1e (Brandenburg, 1999)'
_computing_publication_material 'WinGX 1.70.01 (Farrugia, 1999)'
_computing_structure_refinement 'SHELXL-97 (Sheldrick, 2008)'
_computing_structure_solution 'SHELXS-97 (Sheldrick, 2008)'
_diffrn_ambient_temperature 213(2)
_diffrn_measured_fraction_theta_full 0.994
_diffrn_measured_fraction_theta_max 0.994
_diffrn_measurement_device_type 'Stoe Imaging plate diffraction system'
_diffrn_measurement_method '\f oscillation scans'
_diffrn_radiation_monochromator graphite
_diffrn_radiation_source 'fine-focus sealed tube'
_diffrn_radiation_type MoK\a
_diffrn_radiation_wavelength 0.71073
_diffrn_reflns_av_R_equivalents 0.0424
_diffrn_reflns_av_sigmaI/netI 0.0282
_diffrn_reflns_limit_h_max 15
_diffrn_reflns_limit_h_min -15
_diffrn_reflns_limit_k_max 14
_diffrn_reflns_limit_k_min -13
_diffrn_reflns_limit_l_max 62
_diffrn_reflns_limit_l_min -75
_diffrn_reflns_number 11820
_diffrn_reflns_theta_full 27.87
_diffrn_reflns_theta_max 27.87
_diffrn_reflns_theta_min 3.70
_diffrn_standards_decay_% 0
_exptl_absorpt_coefficient_mu 3.863
_exptl_absorpt_correction_T_max 0.5121
_exptl_absorpt_correction_T_min 0.2052
_exptl_absorpt_correction_type numerical
_exptl_absorpt_process_details 'X-RED (Stoe & Cie, 2001) and X-SHAPE (Stoe & Cie, 1999)'
_exptl_crystal_colour 'pale yellow'
_exptl_crystal_density_diffrn 2.227
_exptl_crystal_density_method 'not measured'
_exptl_crystal_description prism
_exptl_crystal_F_000 4164
_exptl_crystal_size_max 0.60
_exptl_crystal_size_mid 0.21
_exptl_crystal_size_min 0.20
_refine_diff_density_max 1.908
_refine_diff_density_min -1.986
_refine_diff_density_rms 0.162
_refine_ls_extinction_method none
_refine_ls_goodness_of_fit_ref 1.062
_refine_ls_hydrogen_treatment constr
_refine_ls_matrix_type full
_refine_ls_number_parameters 98
_refine_ls_number_reflns 1733
_refine_ls_number_restraints 0
_refine_ls_restrained_S_all 1.062
_refine_ls_R_factor_all 0.0608
_refine_ls_R_factor_gt 0.0455
_refine_ls_shift/su_max 0.001
_refine_ls_shift/su_mean 0.000
_refine_ls_structure_factor_coef Fsqd
_refine_ls_weighting_details 'calc w=1/[\s^2^(Fo^2^)+(0.0745P)^2^+36.5985P] where P=(Fo^2^+2Fc^2^)/3'
_refine_ls_weighting_scheme calc
_refine_ls_wR_factor_gt 0.1187
_refine_ls_wR_factor_ref 0.1245
_reflns_number_gt 1305
_reflns_number_total 1733
_reflns_threshold_expression >2sigma(I)
_cod_data_source_file c2dt30362k.txt
_cod_data_source_block (7)
_cod_depositor_comments
;
The following automatic conversions were performed:

data name '_iucr_refine_instruction_details' was replaced with
'_iucr_refine_instructions_details' as specified in the replacement
file 'data/replacement-values/replacement_tags.lst'.

Automatic conversion script
Id: cif_correct_tags 9268 2022-04-12 08:56:07Z antanas 
;
_cod_original_cell_volume 6545.7(7)
_cod_original_sg_symbol_H-M 'R -3 c'
_cod_database_code 7019424

loop_
_symmetry_equiv_pos_as_xyz
'x, y, z'
'-y, x-y, z'
'-x+y, -x, z'
'y, x, -z+1/2'
'x-y, -y, -z+1/2'
'-x, -x+y, -z+1/2'
'x+2/3, y+1/3, z+1/3'
'-y+2/3, x-y+1/3, z+1/3'
'-x+y+2/3, -x+1/3, z+1/3'
'y+2/3, x+1/3, -z+5/6'
'x-y+2/3, -y+1/3, -z+5/6'
'-x+2/3, -x+y+1/3, -z+5/6'
'x+1/3, y+2/3, z+2/3'
'-y+1/3, x-y+2/3, z+2/3'
'-x+y+1/3, -x+2/3, z+2/3'
'y+1/3, x+2/3, -z+7/6'
'x-y+1/3, -y+2/3, -z+7/6'
'-x+1/3, -x+y+2/3, -z+7/6'
'-x, -y, -z'
'y, -x+y, -z'
'x-y, x, -z'
'-y, -x, z-1/2'
'-x+y, y, z-1/2'
'x, x-y, z-1/2'
'-x+2/3, -y+1/3, -z+1/3'
'y+2/3, -x+y+1/3, -z+1/3'
'x-y+2/3, x+1/3, -z+1/3'
'-y+2/3, -x+1/3, z-1/6'
'-x+y+2/3, y+1/3, z-1/6'
'x+2/3, x-y+1/3, z-1/6'
'-x+1/3, -y+2/3, -z+2/3'
'y+1/3, -x+y+2/3, -z+2/3'
'x-y+1/3, x+2/3, -z+2/3'
'-y+1/3, -x+2/3, z+1/6'
'-x+y+1/3, y+2/3, z+1/6'
'x+1/3, x-y+2/3, z+1/6'

loop_
_atom_site_label
_atom_site_type_symbol
_atom_site_fract_x
_atom_site_fract_y
_atom_site_fract_z
_atom_site_U_iso_or_equiv
_atom_site_adp_type
_atom_site_occupancy
_atom_site_symmetry_multiplicity
_atom_site_calc_flag
_atom_site_refinement_flags
Cd1 Cd 0.0000 0.0000 0.0000 0.0157(2) Uani 1 6 d S
Cd2 Cd 0.6667 0.3333 0.07113(2) 0.0277(3) Uani 0.50 3 d SP
I1 I 0.6667 0.55790(5) 0.0833 0.0654(3) Uani 1 2 d S
I2 I 0.6667 0.3333 0.02365(3) 0.0885(8) Uani 0.50 3 d SP
N1 N 0.1421(4) 0.1897(4) 0.02285(7) 0.0256(9) Uani 1 1 d .
N2 N 0.2617(5) 0.2065(5) 0.03113(9) 0.0373(11) Uani 1 1 d .
N3 N 0.2506(4) 0.3881(4) 0.03928(7) 0.0216(8) Uani 1 1 d .
N4 N 0.3333 0.6667 0.08287(12) 0.0216(13) Uani 1 3 d S
C1 C 0.1375(5) 0.2974(5) 0.02804(10) 0.0284(10) Uani 1 1 d .
H1 H 0.0651 0.3107 0.0245 0.034 Uiso 1 1 calc R
C2 C 0.3231(6) 0.3251(6) 0.04099(12) 0.0400(14) Uani 1 1 d .
H2 H 0.4072 0.3620 0.0484 0.048 Uiso 1 1 calc R
C3 C 0.2915(4) 0.5257(4) 0.04766(8) 0.0184(8) Uani 1 1 d .
C4 C 0.1907(4) 0.5663(4) 0.03847(8) 0.0194(9) Uani 1 1 d .
H4A H 0.0999 0.5025 0.0440 0.023 Uiso 1 1 calc R
H4B H 0.1901 0.5659 0.0213 0.023 Uiso 1 1 calc R
C5 C 0.2930(4) 0.5305(4) 0.07450(8) 0.0209(9) Uani 1 1 d .
H5A H 0.2032 0.4669 0.0805 0.025 Uiso 1 1 calc R
H5B H 0.3558 0.5034 0.0805 0.025 Uiso 1 1 calc R
O1W O 0.485(3) 0.161(3) 0.0170(4) 0.205(15) Uani 0.50 1 d P
H1W H 0.4950 0.1446 0.0312 0.307 Uiso 0.50 1 d PR
H2W H 0.4210 0.1781 0.0167 0.307 Uiso 0.50 1 d PR

loop_
_atom_site_aniso_label
_atom_site_aniso_U_11
_atom_site_aniso_U_22
_atom_site_aniso_U_33
_atom_site_aniso_U_23
_atom_site_aniso_U_13
_atom_site_aniso_U_12
Cd1 0.0104(2) 0.0104(2) 0.0264(4) 0.000 0.000 0.00521(12)
Cd2 0.0274(4) 0.0274(4) 0.0284(6) 0.000 0.000 0.01369(19)
I1 0.0346(3) 0.0232(2) 0.1420(8) -0.01544(18) -0.0309(4) 0.01731(17)
I2 0.1186(12) 0.1186(12) 0.0282(8) 0.000 0.000 0.0593(6)
N1 0.0177(19) 0.0205(19) 0.039(2) -0.0076(17) -0.0086(16) 0.0097(16)
N2 0.028(2) 0.029(2) 0.060(3) -0.018(2) -0.021(2) 0.018(2)
N3 0.0189(18) 0.0159(18) 0.031(2) -0.0044(15) -0.0054(15) 0.0092(15)
N4 0.0198(19) 0.0198(19) 0.025(3) 0.000 0.000 0.0099(9)
C1 0.019(2) 0.022(2) 0.045(3) -0.009(2) -0.010(2) 0.0110(19)
C2 0.029(3) 0.030(3) 0.068(4) -0.021(3) -0.021(3) 0.019(2)
C3 0.0171(19) 0.0115(18) 0.027(2) 0.0003(16) -0.0024(16) 0.0071(16)
C4 0.016(2) 0.0154(19) 0.027(2) 0.0013(17) -0.0029(17) 0.0083(16)
C5 0.020(2) 0.018(2) 0.025(2) 0.0026(17) -0.0015(16) 0.0099(16)
O1W 0.30(3) 0.31(3) 0.166(18) 0.18(2) 0.18(2) 0.28(3)

loop_
_atom_type_symbol
_atom_type_description
_atom_type_scat_dispersion_real
_atom_type_scat_dispersion_imag
_atom_type_scat_source
C C 0.0033 0.0016 'International Tables Vol C Tables 4.2.6.8 and 6.1.1.4'
H H 0.0000 0.0000 'International Tables Vol C Tables 4.2.6.8 and 6.1.1.4'
N N 0.0061 0.0033 'International Tables Vol C Tables 4.2.6.8 and 6.1.1.4'
O O 0.0106 0.0060 'International Tables Vol C Tables 4.2.6.8 and 6.1.1.4'
Cd Cd -0.8075 1.2024 'International Tables Vol C Tables 4.2.6.8 and 6.1.1.4'
I I -0.4742 1.8119 'International Tables Vol C Tables 4.2.6.8 and 6.1.1.4'

loop_
_geom_angle_atom_site_label_1
_geom_angle_atom_site_label_2
_geom_angle_atom_site_label_3
_geom_angle
_geom_angle_site_symmetry_1
_geom_angle_site_symmetry_3
N1 Cd1 N1 92.27(15) 19 21
N1 Cd1 N1 92.27(15) 19 20
N1 Cd1 N1 92.27(15) 21 20
N1 Cd1 N1 180.00(17) 19 .
N1 Cd1 N1 87.73(15) 21 .
N1 Cd1 N1 87.73(15) 20 .
N1 Cd1 N1 87.73(15) 19 3
N1 Cd1 N1 180.00(17) 21 3
N1 Cd1 N1 87.73(15) 20 3
N1 Cd1 N1 92.27(15) . 3
N1 Cd1 N1 87.73(15) 19 2
N1 Cd1 N1 87.73(15) 21 2
N1 Cd1 N1 180.00(17) 20 2
N1 Cd1 N1 92.27(15) . 2
N1 Cd1 N1 92.27(15) 3 2
I1 Cd2 I1 113.44(2) 3_665 2_655
I1 Cd2 I1 113.44(2) 3_665 .
I1 Cd2 I1 113.44(2) 2_655 .
I1 Cd2 I2 105.14(3) 3_665 .
I1 Cd2 I2 105.14(3) 2_655 .
I1 Cd2 I2 105.14(3) . .
C1 N1 N2 107.6(4) . .
C1 N1 Cd1 131.9(3) . .
N2 N1 Cd1 120.2(3) . .
C2 N2 N1 106.0(4) . .
C2 N3 C1 103.5(4) . .
C2 N3 C3 126.4(4) . .
C1 N3 C3 130.1(4) . .
C5 N4 C5 110.0(3) 3_565 2_665
C5 N4 C5 110.0(3) 3_565 .
C5 N4 C5 110.0(3) 2_665 .
N1 C1 N3 111.2(4) . .
N1 C1 H1 124.4 . .
N3 C1 H1 124.4 . .
N2 C2 N3 111.7(5) . .
N2 C2 H2 124.1 . .
N3 C2 H2 124.1 . .
N3 C3 C5 110.6(3) . .
N3 C3 C4 109.0(3) . .
C5 C3 C4 109.0(4) . .
N3 C3 C4 109.1(4) . 2_665
C5 C3 C4 109.0(3) . 2_665
C4 C3 C4 110.0(4) . 2_665
C3 C4 C3 108.0(4) . 3_565
C3 C4 H4A 110.1 . .
C3 C4 H4A 110.1 3_565 .
C3 C4 H4B 110.1 . .
C3 C4 H4B 110.1 3_565 .
H4A C4 H4B 108.4 . .
N4 C5 C3 110.8(4) . .
N4 C5 H5A 109.5 . .
C3 C5 H5A 109.5 . .
N4 C5 H5B 109.5 . .
C3 C5 H5B 109.5 . .
H5A C5 H5B 108.1 . .
H1W O1W H2W 107.8 . .

loop_
_geom_bond_atom_site_label_1
_geom_bond_atom_site_label_2
_geom_bond_distance
_geom_bond_site_symmetry_2
Cd1 N1 2.360(4) 19
Cd1 N1 2.360(4) 21
Cd1 N1 2.360(4) 20
Cd1 N1 2.360(4) .
Cd1 N1 2.360(4) 3
Cd1 N1 2.360(4) 2
Cd2 I1 2.6739(6) 3_665
Cd2 I1 2.6739(6) 2_655
Cd2 I1 2.6739(6) .
Cd2 I2 2.716(2) .
N1 C1 1.299(6) .
N1 N2 1.373(6) .
N2 C2 1.308(7) .
N3 C2 1.353(7) .
N3 C1 1.355(6) .
N3 C3 1.487(5) .
N4 C5 1.472(5) 3_565
N4 C5 1.472(5) 2_665
N4 C5 1.472(5) .
C1 H1 0.9400 .
C2 H2 0.9400 .
C3 C5 1.537(6) .
C3 C4 1.542(6) .
C3 C4 1.542(6) 2_665
C4 C3 1.542(6) 3_565
C4 H4A 0.9800 .
C4 H4B 0.9800 .
C5 H5A 0.9800 .
C5 H5B 0.9800 .
O1W H1W 0.8500 .
O1W H2W 0.8500 .

loop_
_geom_torsion_atom_site_label_1
_geom_torsion_atom_site_label_2
_geom_torsion_atom_site_label_3
_geom_torsion_atom_site_label_4
_geom_torsion
_geom_torsion_site_symmetry_1
_geom_torsion_site_symmetry_4
N1 Cd1 N1 C1 30.6(5) 21 .
N1 Cd1 N1 C1 123.0(6) 20 .
N1 Cd1 N1 C1 -149.4(5) 3 .
N1 Cd1 N1 C1 -57.0(6) 2 .
N1 Cd1 N1 N2 -141.5(4) 21 .
N1 Cd1 N1 N2 -49.1(3) 20 .
N1 Cd1 N1 N2 38.5(4) 3 .
N1 Cd1 N1 N2 130.9(3) 2 .
C1 N1 N2 C2 0.1(7) . .
Cd1 N1 N2 C2 173.9(4) . .
N2 N1 C1 N3 0.9(6) . .
Cd1 N1 C1 N3 -172.0(3) . .
C2 N3 C1 N1 -1.4(6) . .
C3 N3 C1 N1 177.5(5) . .
N1 N2 C2 N3 -1.0(7) . .
C1 N3 C2 N2 1.5(7) . .
C3 N3 C2 N2 -177.5(5) . .
C2 N3 C3 C5 -69.7(6) . .
C1 N3 C3 C5 111.7(5) . .
C2 N3 C3 C4 170.4(5) . .
C1 N3 C3 C4 -8.2(7) . .
C2 N3 C3 C4 50.2(6) . 2_665
C1 N3 C3 C4 -128.4(5) . 2_665
N3 C3 C4 C3 179.3(3) . 3_565
C5 C3 C4 C3 58.4(5) . 3_565
C4 C3 C4 C3 -61.1(6) 2_665 3_565
C5 N4 C5 C3 60.6(5) 3_565 .
C5 N4 C5 C3 -60.6(5) 2_665 .
N3 C3 C5 N4 -179.9(3) . .
C4 C3 C5 N4 -60.0(4) . .
C4 C3 C5 N4 60.1(4) 2_665 .
